data_2207718
loop_
_publ_author_name
'Dillon, Keith B.'
'Zorina, Natalia V.'
'Yufit, Dmitry S.'
'Howard, Judith A. K.'

_publ_section_title
;
 2,2',5,5'-Tetrakis(trifluoromethyl)biphenyl
;
_journal_coeditor_code AT6063
_journal_issue 1
_journal_name_full 'Acta Crystallographica Section E'
_journal_page_first o104
_journal_page_last o106
_journal_paper_doi 10.1107/S1600536805040468
_journal_volume 62
_journal_year 2006
_chemical_formula_iupac 'C16 H6 F12'
_chemical_formula_moiety 'C16 H6 F12'
_chemical_formula_sum 'C16 H6 F12'
_chemical_formula_weight 426.21
_chemical_name_systematic
;
2,2',5,5'-Tetrakis(trifluoromethyl)biphenyl
;
_space_group_IT_number 2
_symmetry_cell_setting triclinic
_symmetry_space_group_name_Hall '-P 1'
_symmetry_space_group_name_H-M 'P -1'
_atom_sites_solution_hydrogens difmap
_atom_sites_solution_primary direct
_atom_sites_solution_secondary difmap
_cell_angle_alpha 79.730(10)
_cell_angle_beta 77.210(10)
_cell_angle_gamma 76.390(10)
_cell_formula_units_Z 4
_cell_length_a 7.4296(2)
_cell_length_b 14.3048(4)
_cell_length_c 15.1315(4)
_cell_measurement_reflns_used 6646
_cell_measurement_temperature 120(2)
_cell_measurement_theta_max 31.0
_cell_measurement_theta_min 2.16
_cell_volume 1510.65(11)
_computing_cell_refinement 'SAINT-NT (Bruker, 1998)'
_computing_data_collection 'SMART-NT (Bruker, 1998)'
_computing_data_reduction SAINT-NT
_computing_molecular_graphics 'SHELXTL (Bruker, 1998)'
_computing_publication_material SHELXTL
_computing_structure_refinement 'SHELXL97 (Sheldrick, 1997)'
_computing_structure_solution 'SHELXS97 (Sheldrick, 1997)'
_diffrn_ambient_temperature 120(2)
_diffrn_measured_fraction_theta_full 0.985
_diffrn_measured_fraction_theta_max 0.985
_diffrn_measurement_device_type 'Bruker SMART CCD 6000'
_diffrn_measurement_method \w
_diffrn_radiation_monochromator graphite
_diffrn_radiation_source 'fine-focus sealed tube'
_diffrn_radiation_type MoK\a
_diffrn_radiation_wavelength 0.71073
_diffrn_reflns_av_R_equivalents 0.0333
_diffrn_reflns_av_sigmaI/netI 0.0358
_diffrn_reflns_limit_h_max 10
_diffrn_reflns_limit_h_min -10
_diffrn_reflns_limit_k_max 19
_diffrn_reflns_limit_k_min -19
_diffrn_reflns_limit_l_max 20
_diffrn_reflns_limit_l_min -20
_diffrn_reflns_number 14596
_diffrn_reflns_theta_full 29.50
_diffrn_reflns_theta_max 29.50
_diffrn_reflns_theta_min 1.39
_diffrn_standards_number 0
_exptl_absorpt_coefficient_mu 0.213
_exptl_absorpt_correction_type none
_exptl_crystal_colour colourless
_exptl_crystal_density_diffrn 1.874
_exptl_crystal_density_method 'not measured'
_exptl_crystal_description block
_exptl_crystal_F_000 840
_exptl_crystal_size_max 0.36
_exptl_crystal_size_mid 0.32
_exptl_crystal_size_min 0.24
_refine_diff_density_max 0.860
_refine_diff_density_min -0.494
_refine_ls_extinction_method none
_refine_ls_goodness_of_fit_ref 1.046
_refine_ls_hydrogen_treatment refall
_refine_ls_matrix_type full
_refine_ls_number_parameters 558
_refine_ls_number_reflns 8297
_refine_ls_number_restraints 0
_refine_ls_restrained_S_all 1.046
_refine_ls_R_factor_all 0.0656
_refine_ls_R_factor_gt 0.0530
_refine_ls_shift/su_max 0.001
_refine_ls_shift/su_mean 0.000
_refine_ls_structure_factor_coef Fsqd
_refine_ls_weighting_details 'calc w=1/[\s^2^(Fo^2^)+(0.09P)^2^+0.6P] where P=(Fo^2^+2Fc^2^)/3'
_refine_ls_weighting_scheme calc
_refine_ls_wR_factor_gt 0.1488
_refine_ls_wR_factor_ref 0.1613
_reflns_number_gt 6387
_reflns_number_total 8297
_reflns_threshold_expression I>2\s(I)
_cod_data_source_file at6063.cif
_cod_data_source_block I
_cod_original_cell_volume 1510.60(10)
_cod_database_code 2207718
_cod_database_fobs_code 2207718

loop_
_symmetry_equiv_pos_as_xyz
'x, y, z'
'-x, -y, -z'

loop_
_atom_site_label
_atom_site_fract_x
_atom_site_fract_y
_atom_site_fract_z
_atom_site_U_iso_or_equiv
_atom_site_adp_type
_atom_site_calc_flag
_atom_site_refinement_flags
_atom_site_occupancy
_atom_site_disorder_assembly
_atom_site_disorder_group
_atom_site_type_symbol
F1 1.10437(15) 0.71425(8) 0.07710(9) 0.0371(3) Uani d . 1 . . F
F2 0.94316(17) 0.77359(9) -0.02873(8) 0.0387(3) Uani d . 1 . . F
F3 0.84579(15) 0.81778(8) 0.10442(9) 0.0344(3) Uani d . 1 . . F
F4 0.38913(16) 0.43902(8) 0.11119(8) 0.0327(3) Uani d . 1 . . F
F5 0.5047(2) 0.38635(9) 0.23298(8) 0.0453(3) Uani d . 1 . . F
F6 0.65920(18) 0.34254(8) 0.10462(11) 0.0466(3) Uani d . 1 . . F
F7 0.32362(15) 0.86682(7) 0.29303(7) 0.0273(2) Uani d . 1 . . F
F8 0.31604(16) 0.72235(8) 0.27430(7) 0.0300(2) Uani d . 1 . . F
F9 0.58185(14) 0.76499(8) 0.25602(7) 0.0279(2) Uani d . 1 . . F
F10 0.41727(18) 0.85770(8) -0.19164(7) 0.0348(3) Uani d . 1 . . F
F11 0.4192(2) 1.00196(9) -0.17434(8) 0.0411(3) Uani d . 1 . . F
F12 0.15851(16) 0.95277(11) -0.14289(8) 0.0461(3) Uani d . 1 . . F
F21 0.18170(16) 0.27611(8) 0.22043(7) 0.0300(2) Uani d . 1 . . F
F22 0.16117(17) 0.13289(8) 0.20441(7) 0.0299(2) Uani d . 1 . . F
F23 -0.09013(15) 0.23801(8) 0.24520(7) 0.0303(2) Uani d . 1 . . F
F24 0.1072(4) 0.13992(18) 0.68768(16) 0.0249(5) Uiso d P 0.50 A 1 F
F25 0.3588(4) 0.0570(3) 0.63625(19) 0.0195(6) Uiso d P 0.40 A 1 F
F26 0.0686(5) 0.0009(2) 0.6733(2) 0.0308(8) Uiso d P 0.40 A 1 F
F24A 0.0625(4) 0.12488(19) 0.69245(17) 0.0306(6) Uiso d P 0.50 A 2 F
F25A 0.3549(6) 0.0895(4) 0.6347(3) 0.0318(11) Uiso d P 0.30 A 2 F
F26A 0.1285(8) -0.0147(3) 0.6646(2) 0.0129(6) Uiso d P 0.30 A 2 F
F25B 0.3470(6) 0.0249(3) 0.6370(3) 0.0302(10) Uiso d P 0.30 A 3 F
F26B 0.1969(8) -0.0233(3) 0.6535(3) 0.0382(12) Uiso d P 0.30 A 3 F
F27 -0.60254(15) 0.31200(9) 0.44845(10) 0.0448(3) Uani d . 1 . . F
F28 -0.41380(18) 0.24118(10) 0.53853(8) 0.0432(3) Uani d . 1 . . F
F29 -0.36502(19) 0.20147(9) 0.40477(10) 0.0449(3) Uani d . 1 . . F
F30 0.10254(19) 0.58030(9) 0.40298(8) 0.0412(3) Uani d . 1 . . F
F31 0.16418(19) 0.55415(9) 0.26486(9) 0.0450(3) Uani d . 1 . . F
F32 -0.07548(19) 0.66232(8) 0.31026(12) 0.0532(4) Uani d . 1 . . F
C1 0.6279(2) 0.67624(10) 0.09371(10) 0.0161(3) Uani d . 1 . . C
C2 0.8238(2) 0.65870(11) 0.08771(10) 0.0183(3) Uani d . 1 . . C
C3 0.9269(2) 0.56457(12) 0.10235(11) 0.0216(3) Uani d . 1 . . C
C4 0.8380(2) 0.48609(12) 0.12217(11) 0.0225(3) Uani d . 1 . . C
C5 0.6450(2) 0.50273(11) 0.12671(10) 0.0195(3) Uani d . 1 . . C
C6 0.5400(2) 0.59670(11) 0.11386(10) 0.0176(3) Uani d . 1 . . C
C7 0.9284(2) 0.74106(12) 0.06075(11) 0.0226(3) Uani d . 1 . . C
C8 0.5487(2) 0.41801(12) 0.14445(12) 0.0248(3) Uani d . 1 . . C
C9 0.5066(2) 0.77423(10) 0.07366(10) 0.0156(3) Uani d . 1 . . C
C10 0.3977(2) 0.82988(10) 0.14128(10) 0.0163(3) Uani d . 1 . . C
C11 0.2750(2) 0.91651(11) 0.11829(11) 0.0196(3) Uani d . 1 . . C
C12 0.2583(2) 0.94814(11) 0.02764(11) 0.0198(3) Uani d . 1 . . C
C13 0.3652(2) 0.89272(11) -0.03962(10) 0.0173(3) Uani d . 1 . . C
C14 0.4896(2) 0.80703(11) -0.01743(10) 0.0171(3) Uani d . 1 . . C
C15 0.4058(2) 0.79644(11) 0.24083(10) 0.0188(3) Uani d . 1 . . C
C16 0.3403(2) 0.92585(12) -0.13717(11) 0.0208(3) Uani d . 1 . . C
C21 0.0055(2) 0.22761(10) 0.42391(10) 0.0165(3) Uani d . 1 . . C
C22 0.1031(2) 0.16977(11) 0.35574(10) 0.0187(3) Uani d . 1 . . C
C23 0.2186(2) 0.08049(12) 0.37777(11) 0.0225(3) Uani d . 1 . . C
C24 0.2397(2) 0.04787(12) 0.46767(11) 0.0226(3) Uani d . 1 . . C
C25 0.1442(2) 0.10517(11) 0.53520(10) 0.0185(3) Uani d . 1 A . C
C26 0.0276(2) 0.19384(11) 0.51427(10) 0.0178(3) Uani d . 1 . . C
C27 0.0878(2) 0.20360(11) 0.25687(11) 0.0217(3) Uani d . 1 . . C
C28 0.1760(2) 0.07114(12) 0.63168(11) 0.0220(3) Uani d . 1 . . C
C29 -0.1060(2) 0.32824(11) 0.40372(10) 0.0170(3) Uani d . 1 . . C
C30 -0.3034(2) 0.35338(11) 0.41677(10) 0.0187(3) Uani d . 1 . . C
C31 -0.3950(2) 0.44957(12) 0.40006(11) 0.0219(3) Uani d . 1 . . C
C32 -0.2927(2) 0.52315(12) 0.37192(11) 0.0229(3) Uani d . 1 . . C
C33 -0.0974(2) 0.49846(11) 0.36024(10) 0.0197(3) Uani d . 1 . . C
C34 -0.0051(2) 0.40239(11) 0.37479(10) 0.0185(3) Uani d . 1 . . C
C35 -0.4206(2) 0.27667(12) 0.45118(12) 0.0242(3) Uani d . 1 . . C
C36 0.0198(2) 0.57498(12) 0.33458(12) 0.0244(3) Uani d . 1 . . C
H3 1.055(3) 0.5554(16) 0.0990(15) 0.027(5) Uiso d . 1 . . H
H4 0.906(3) 0.4240(17) 0.1318(15) 0.031(6) Uiso d . 1 . . H
H6 0.409(3) 0.6068(15) 0.1194(14) 0.022(5) Uiso d . 1 . . H
H11 0.206(3) 0.9520(16) 0.1636(16) 0.028(5) Uiso d . 1 . . H
H12 0.175(3) 1.0073(16) 0.0137(14) 0.022(5) Uiso d . 1 . . H
H14 0.562(3) 0.7703(15) -0.0652(15) 0.024(5) Uiso d . 1 . . H
H23 0.279(4) 0.0440(19) 0.3322(18) 0.043(7) Uiso d . 1 . . H
H24 0.322(3) -0.0114(17) 0.4790(15) 0.028(5) Uiso d . 1 . . H
H26 -0.036(3) 0.2320(16) 0.5626(15) 0.026(5) Uiso d . 1 . . H
H31 -0.526(3) 0.4667(18) 0.4048(16) 0.038(6) Uiso d . 1 . . H
H32 -0.353(3) 0.5905(16) 0.3605(15) 0.029(5) Uiso d . 1 . . H
H34 0.130(3) 0.3863(15) 0.3643(14) 0.026(5) Uiso d . 1 . . H

loop_
_atom_site_aniso_label
_atom_site_aniso_U_11
_atom_site_aniso_U_22
_atom_site_aniso_U_33
_atom_site_aniso_U_12
_atom_site_aniso_U_13
_atom_site_aniso_U_23
F1 0.0197(5) 0.0337(6) 0.0579(8) -0.0088(4) -0.0152(5) 0.0081(5)
F2 0.0429(7) 0.0452(7) 0.0281(6) -0.0215(5) -0.0069(5) 0.0122(5)
F3 0.0295(5) 0.0239(5) 0.0513(7) -0.0118(4) -0.0003(5) -0.0094(5)
F4 0.0339(6) 0.0240(5) 0.0461(7) -0.0102(4) -0.0203(5) 0.0015(5)
F5 0.0717(9) 0.0406(7) 0.0332(6) -0.0345(6) -0.0187(6) 0.0115(5)
F6 0.0427(7) 0.0207(5) 0.0806(10) -0.0021(5) -0.0129(6) -0.0214(6)
F7 0.0386(6) 0.0212(5) 0.0201(5) 0.0013(4) -0.0068(4) -0.0061(4)
F8 0.0426(6) 0.0250(5) 0.0241(5) -0.0175(4) -0.0034(4) 0.0031(4)
F9 0.0241(5) 0.0358(6) 0.0214(5) 0.0010(4) -0.0094(4) -0.0007(4)
F10 0.0542(7) 0.0265(5) 0.0228(5) 0.0008(5) -0.0143(5) -0.0044(4)
F11 0.0718(9) 0.0316(6) 0.0268(6) -0.0280(6) -0.0160(5) 0.0099(5)
F12 0.0239(5) 0.0807(10) 0.0277(6) 0.0012(6) -0.0124(4) 0.0022(6)
F21 0.0415(6) 0.0235(5) 0.0228(5) -0.0100(4) -0.0018(4) 0.0021(4)
F22 0.0452(6) 0.0219(5) 0.0207(5) 0.0000(4) -0.0071(4) -0.0061(4)
F23 0.0291(5) 0.0365(6) 0.0229(5) 0.0021(4) -0.0109(4) -0.0023(4)
F27 0.0215(5) 0.0410(7) 0.0691(9) -0.0108(5) -0.0163(5) 0.0154(6)
F28 0.0437(7) 0.0565(8) 0.0303(6) -0.0255(6) -0.0123(5) 0.0188(5)
F29 0.0476(7) 0.0343(6) 0.0562(8) -0.0237(5) 0.0070(6) -0.0153(6)
F30 0.0596(8) 0.0418(7) 0.0346(6) -0.0287(6) -0.0208(6) 0.0020(5)
F31 0.0546(8) 0.0417(7) 0.0410(7) -0.0287(6) 0.0110(6) -0.0114(5)
F32 0.0459(7) 0.0172(5) 0.0966(12) -0.0076(5) -0.0286(7) 0.0129(6)
C1 0.0174(6) 0.0141(6) 0.0162(6) -0.0013(5) -0.0041(5) -0.0015(5)
C2 0.0176(6) 0.0179(7) 0.0187(7) -0.0027(5) -0.0038(5) -0.0010(5)
C3 0.0171(7) 0.0216(7) 0.0243(7) 0.0009(6) -0.0057(6) -0.0023(6)
C4 0.0249(7) 0.0154(7) 0.0251(8) 0.0030(6) -0.0080(6) -0.0026(6)
C5 0.0248(7) 0.0144(7) 0.0203(7) -0.0027(5) -0.0081(6) -0.0023(5)
C6 0.0182(6) 0.0145(7) 0.0201(7) -0.0013(5) -0.0064(5) -0.0015(5)
C7 0.0171(7) 0.0227(8) 0.0269(8) -0.0050(6) -0.0047(6) 0.0020(6)
C8 0.0325(8) 0.0154(7) 0.0295(8) -0.0040(6) -0.0138(7) -0.0020(6)
C9 0.0158(6) 0.0132(6) 0.0182(7) -0.0035(5) -0.0054(5) 0.0003(5)
C10 0.0179(6) 0.0146(6) 0.0170(6) -0.0039(5) -0.0050(5) -0.0005(5)
C11 0.0214(7) 0.0156(7) 0.0211(7) -0.0010(5) -0.0052(5) -0.0031(6)
C12 0.0220(7) 0.0134(7) 0.0234(7) -0.0012(5) -0.0083(6) 0.0007(5)
C13 0.0191(6) 0.0156(7) 0.0180(7) -0.0056(5) -0.0065(5) 0.0021(5)
C14 0.0175(6) 0.0162(7) 0.0181(7) -0.0037(5) -0.0049(5) -0.0015(5)
C15 0.0217(7) 0.0159(7) 0.0182(7) -0.0029(5) -0.0044(5) -0.0011(5)
C16 0.0226(7) 0.0193(7) 0.0205(7) -0.0040(6) -0.0077(6) 0.0017(6)
C21 0.0168(6) 0.0133(6) 0.0193(7) -0.0024(5) -0.0055(5) 0.0002(5)
C22 0.0229(7) 0.0150(7) 0.0179(7) -0.0027(5) -0.0055(5) -0.0006(5)
C23 0.0277(8) 0.0159(7) 0.0218(7) 0.0012(6) -0.0047(6) -0.0039(6)
C24 0.0250(7) 0.0150(7) 0.0250(8) 0.0014(6) -0.0079(6) 0.0010(6)
C25 0.0209(7) 0.0163(7) 0.0185(7) -0.0044(5) -0.0071(5) 0.0024(5)
C26 0.0184(6) 0.0159(7) 0.0190(7) -0.0029(5) -0.0049(5) -0.0011(5)
C27 0.0275(8) 0.0174(7) 0.0185(7) -0.0008(6) -0.0055(6) -0.0013(6)
C28 0.0257(7) 0.0187(7) 0.0211(7) -0.0014(6) -0.0091(6) 0.0007(6)
C29 0.0206(7) 0.0143(6) 0.0160(6) -0.0017(5) -0.0057(5) -0.0010(5)
C30 0.0199(7) 0.0187(7) 0.0171(6) -0.0026(5) -0.0051(5) -0.0010(5)
C31 0.0201(7) 0.0204(7) 0.0223(7) 0.0014(6) -0.0049(6) -0.0016(6)
C32 0.0275(8) 0.0160(7) 0.0233(7) 0.0015(6) -0.0074(6) -0.0024(6)
C33 0.0259(7) 0.0146(7) 0.0191(7) -0.0037(6) -0.0067(6) -0.0013(5)
C34 0.0205(7) 0.0158(7) 0.0193(7) -0.0022(5) -0.0064(5) -0.0013(5)
C35 0.0197(7) 0.0252(8) 0.0258(8) -0.0052(6) -0.0057(6) 0.0039(6)
C36 0.0320(8) 0.0163(7) 0.0266(8) -0.0057(6) -0.0107(6) 0.0004(6)

loop_
_atom_type_symbol
_atom_type_description
_atom_type_scat_dispersion_real
_atom_type_scat_dispersion_imag
_atom_type_scat_source
C C 0.0033 0.0016 'International Tables Vol C Tables 4.2.6.8 and 6.1.1.4'
H H 0.0000 0.0000 'International Tables Vol C Tables 4.2.6.8 and 6.1.1.4'
F F 0.0171 0.0103 'International Tables Vol C Tables 4.2.6.8 and 6.1.1.4'

loop_
_geom_angle_atom_site_label_1
_geom_angle_atom_site_label_2
_geom_angle_atom_site_label_3
_geom_angle
_geom_angle_publ_flag
C6 C1 C2 118.26(13) y
C6 C1 C9 117.08(13) y
C2 C1 C9 124.53(13) y
C3 C2 C1 120.65(14) ?
C3 C2 C7 118.52(13) ?
C1 C2 C7 120.76(13) ?
C4 C3 C2 120.54(14) ?
C4 C3 H3 120.8(14) ?
C2 C3 H3 118.7(14) ?
C5 C4 C3 119.14(14) ?
C5 C4 H4 120.5(14) ?
C3 C4 H4 120.4(14) ?
C4 C5 C6 120.79(14) ?
C4 C5 C8 119.50(14) ?
C6 C5 C8 119.71(14) ?
C5 C6 C1 120.61(14) ?
C5 C6 H6 119.8(13) ?
C1 C6 H6 119.6(13) ?
F3 C7 F1 106.47(14) ?
F3 C7 F2 106.25(14) ?
F1 C7 F2 106.52(13) ?
F3 C7 C2 113.56(13) ?
F1 C7 C2 112.10(13) ?
F2 C7 C2 111.47(14) ?
F5 C8 F4 107.07(15) ?
F5 C8 F6 106.75(15) ?
F4 C8 F6 106.30(13) ?
F5 C8 C5 112.65(13) ?
F4 C8 C5 112.47(13) ?
F6 C8 C5 111.21(14) ?
C14 C9 C10 118.70(13) y
C14 C9 C1 117.35(13) y
C10 C9 C1 123.69(13) y
C11 C10 C9 120.67(13) ?
C11 C10 C15 118.36(13) ?
C9 C10 C15 120.95(13) ?
C12 C11 C10 120.17(14) ?
C12 C11 H11 120.6(14) ?
C10 C11 H11 119.2(14) ?
C11 C12 C13 119.32(14) ?
C11 C12 H12 118.6(13) ?
C13 C12 H12 122.0(13) ?
C14 C13 C12 120.86(14) ?
C14 C13 C16 120.34(14) ?
C12 C13 C16 118.78(14) ?
C13 C14 C9 120.27(14) ?
C13 C14 H14 119.2(13) ?
C9 C14 H14 120.6(13) ?
F9 C15 F7 106.89(12) ?
F9 C15 F8 106.32(13) ?
F7 C15 F8 106.40(12) ?
F9 C15 C10 112.97(12) ?
F7 C15 C10 112.27(12) ?
F8 C15 C10 111.56(12) ?
F12 C16 F10 107.07(14) ?
F12 C16 F11 106.83(14) ?
F10 C16 F11 106.05(13) ?
F12 C16 C13 111.31(13) ?
F10 C16 C13 113.17(13) ?
F11 C16 C13 112.01(13) ?
C26 C21 C22 118.54(13) y
C26 C21 C29 117.99(13) y
C22 C21 C29 123.17(13) y
C23 C22 C21 120.60(14) ?
C23 C22 C27 118.60(14) ?
C21 C22 C27 120.79(13) ?
C24 C23 C22 120.31(15) ?
C24 C23 H23 121.0(17) ?
C22 C23 H23 118.7(17) ?
C25 C24 C23 119.23(14) ?
C25 C24 H24 123.4(14) ?
C23 C24 H24 117.4(14) ?
C26 C25 C24 121.02(14) ?
C26 C25 C28 120.31(14) ?
C24 C25 C28 118.63(14) ?
C25 C26 C21 120.29(14) ?
C25 C26 H26 119.0(13) ?
C21 C26 H26 120.7(13) ?
F22 C27 F23 107.16(13) ?
F22 C27 F21 106.08(13) ?
F23 C27 F21 106.14(13) ?
F22 C27 C22 112.33(13) ?
F23 C27 C22 112.89(13) ?
F21 C27 C22 111.78(13) ?
F25 C28 F24 98.5(2) ?
F25 C28 F26 121.3(3) ?
F24 C28 F26 101.4(2) ?
F25 C28 C25 111.41(17) ?
F24 C28 C25 113.58(16) ?
F26 C28 C25 109.75(17) ?
C34 C29 C30 118.16(14) y
C34 C29 C21 116.95(13) y
C30 C29 C21 124.79(13) y
C31 C30 C29 120.69(14) ?
C31 C30 C35 118.70(14) ?
C29 C30 C35 120.60(14) ?
C30 C31 C32 120.62(14) ?
C30 C31 H31 121.3(15) ?
C32 C31 H31 118.0(15) ?
C33 C32 C31 118.72(14) ?
C33 C32 H32 119.2(13) ?
C31 C32 H32 122.1(13) ?
C34 C33 C32 120.89(14) ?
C34 C33 C36 117.95(14) ?
C32 C33 C36 121.13(14) ?
C33 C34 C29 120.91(14) ?
C33 C34 H34 119.9(13) ?
C29 C34 H34 119.2(13) ?
F29 C35 F27 107.48(15) ?
F29 C35 F28 106.43(15) ?
F27 C35 F28 105.79(14) ?
F29 C35 C30 113.27(13) ?
F27 C35 C30 111.97(14) ?
F28 C35 C30 111.44(14) ?
F32 C36 F30 107.86(15) ?
F32 C36 F31 106.93(15) ?
F30 C36 F31 104.34(15) ?
F32 C36 C33 113.86(14) ?
F30 C36 C33 111.46(14) ?
F31 C36 C33 111.83(13) ?

loop_
_geom_bond_atom_site_label_1
_geom_bond_atom_site_label_2
_geom_bond_distance
_geom_bond_publ_flag
F1 C7 1.3382(18) ?
F2 C7 1.340(2) ?
F3 C7 1.334(2) ?
F4 C8 1.3385(19) ?
F5 C8 1.329(2) ?
F6 C8 1.341(2) ?
F7 C15 1.3383(18) ?
F8 C15 1.3476(17) ?
F9 C15 1.3363(18) ?
F10 C16 1.3312(19) ?
F11 C16 1.3344(19) ?
F12 C16 1.3324(19) ?
F21 C27 1.3538(19) ?
F22 C27 1.3363(18) ?
F23 C27 1.3370(19) ?
F24 C28 1.348(3) ?
F25 C28 1.341(3) ?
F26 C28 1.404(4) ?
F24A C28 1.323(3) ?
F25A C28 1.426(5) ?
F26A C28 1.337(4) ?
F25B C28 1.300(4) ?
F26B C28 1.312(5) ?
F27 C35 1.3341(19) ?
F28 C35 1.336(2) ?
F29 C35 1.324(2) ?
F30 C36 1.337(2) ?
F31 C36 1.347(2) ?
F32 C36 1.316(2) ?
C1 C6 1.397(2) ?
C1 C2 1.403(2) ?
C1 C9 1.498(2) y
C2 C3 1.390(2) ?
C2 C7 1.509(2) ?
C3 C4 1.389(2) ?
C3 H3 0.92(2) ?
C4 C5 1.385(2) ?
C4 H4 0.92(2) ?
C5 C6 1.391(2) ?
C5 C8 1.503(2) ?
C6 H6 0.93(2) ?
C9 C14 1.398(2) ?
C9 C10 1.399(2) ?
C10 C11 1.394(2) ?
C10 C15 1.507(2) ?
C11 C12 1.389(2) ?
C11 H11 0.92(2) ?
C12 C13 1.389(2) ?
C12 H12 0.95(2) ?
C13 C14 1.388(2) ?
C13 C16 1.506(2) ?
C14 H14 0.96(2) ?
C21 C26 1.399(2) ?
C21 C22 1.402(2) ?
C21 C29 1.499(2) y
C22 C23 1.392(2) ?
C22 C27 1.509(2) ?
C23 C24 1.388(2) ?
C23 H23 0.91(3) ?
C24 C25 1.387(2) ?
C24 H24 0.94(2) ?
C25 C26 1.386(2) ?
C25 C28 1.506(2) ?
C26 H26 0.96(2) ?
C29 C34 1.393(2) ?
C29 C30 1.403(2) ?
C30 C31 1.390(2) ?
C30 C35 1.510(2) ?
C31 C32 1.393(2) ?
C31 H31 0.94(2) ?
C32 C33 1.389(2) ?
C32 H32 0.97(2) ?
C33 C34 1.387(2) ?
C33 C36 1.502(2) ?
C34 H34 0.96(2) ?

loop_
_geom_torsion_atom_site_label_1
_geom_torsion_atom_site_label_2
_geom_torsion_atom_site_label_3
_geom_torsion_atom_site_label_4
_geom_torsion
_geom_torsion_publ_flag
C2 C1 C9 C14 85.42(18) y
C22 C21 C29 C34 -79.54(19) y
